data_2224356
loop_
_publ_author_name
'Haider, Zeeshan'
'Arshad, Muhammad Nadeem'
'Zia-ur-Rehman, Muhammad'
'Khan, Islam Ullah'
'Shafiq, Muhammad'

_publ_section_title
;
 A second monoclinic polymorph of
 <i>N</i>-cyclohexyl-<i>N</i>-ethylbenzenesulfonamide
;
_journal_coeditor_code LH2950
_journal_issue 12
_journal_name_full 'Acta Crystallographica Section E'
_journal_page_first o3107
_journal_paper_doi 10.1107/S160053680904762X
_journal_volume 65
_journal_year 2009
_chemical_formula_iupac 'C14 H21 N O2 S'
_chemical_formula_moiety 'C14 H21 N O2 S'
_chemical_formula_sum 'C14 H21 N O2 S'
_chemical_formula_weight 267.38
_chemical_name_systematic
;
<i>N</i>-cyclohexyl-<i>N</i>-ethylbenzenesulfonamide
;
_space_group_IT_number 14
_symmetry_cell_setting monoclinic
_symmetry_space_group_name_Hall '-P 2yn'
_symmetry_space_group_name_H-M 'P 1 21/n 1'
_atom_sites_solution_hydrogens geom
_atom_sites_solution_primary direct
_atom_sites_solution_secondary difmap
_audit_creation_method SHELXL-97
_cell_angle_alpha 90.00
_cell_angle_beta 92.541(2)
_cell_angle_gamma 90.00
_cell_formula_units_Z 4
_cell_length_a 8.3837(4)
_cell_length_b 11.4467(5)
_cell_length_c 15.1488(7)
_cell_measurement_reflns_used 4610
_cell_measurement_temperature 296(2)
_cell_measurement_theta_max 27.59
_cell_measurement_theta_min 2.83
_cell_volume 1452.34(12)
_computing_cell_refinement 'SAINT (Bruker, 2007)'
_computing_data_collection 'APEX2 (Bruker, 2007)'
_computing_data_reduction 'SAINT (Bruker, 2007)'
_computing_molecular_graphics 'PLATON (Spek, 2009) and <i>Mercury</i> (Macrae <i>et al.</i>,  2006)'
_computing_publication_material 'WinGX (Farrugia,1999) and PLATON (Spek, 2009)'
_computing_structure_refinement 'SHELXL97 (Sheldrick, 2008)'
_computing_structure_solution 'SHELXS97 (Sheldrick, 2008)'
_diffrn_ambient_temperature 296(2)
_diffrn_measured_fraction_theta_full 0.993
_diffrn_measured_fraction_theta_max 0.993
_diffrn_measurement_device_type 'Bruker APEXII CCD'
_diffrn_measurement_method '\f and \w'
_diffrn_radiation_monochromator graphite
_diffrn_radiation_source 'fine-focus sealed tube'
_diffrn_radiation_type MoK\a
_diffrn_radiation_wavelength 0.71073
_diffrn_reflns_av_R_equivalents 0.0335
_diffrn_reflns_av_sigmaI/netI 0.0332
_diffrn_reflns_limit_h_max 10
_diffrn_reflns_limit_h_min -11
_diffrn_reflns_limit_k_max 14
_diffrn_reflns_limit_k_min -15
_diffrn_reflns_limit_l_max 20
_diffrn_reflns_limit_l_min -19
_diffrn_reflns_number 15910
_diffrn_reflns_theta_full 28.47
_diffrn_reflns_theta_max 28.47
_diffrn_reflns_theta_min 2.23
_exptl_absorpt_coefficient_mu 0.218
_exptl_absorpt_correction_T_max 0.9764
_exptl_absorpt_correction_T_min 0.9160
_exptl_absorpt_correction_type multi-scan
_exptl_absorpt_process_details '(SADABS; Sheldrick, 2007)'
_exptl_crystal_colour colourless
_exptl_crystal_density_diffrn 1.223
_exptl_crystal_density_method 'not measured'
_exptl_crystal_description Needle
_exptl_crystal_F_000 576
_exptl_crystal_size_max 0.41
_exptl_crystal_size_mid 0.28
_exptl_crystal_size_min 0.11
_refine_diff_density_max 0.258
_refine_diff_density_min -0.358
_refine_ls_extinction_method none
_refine_ls_goodness_of_fit_ref 1.018
_refine_ls_hydrogen_treatment constr
_refine_ls_matrix_type full
_refine_ls_number_parameters 164
_refine_ls_number_reflns 3651
_refine_ls_number_restraints 0
_refine_ls_restrained_S_all 1.018
_refine_ls_R_factor_all 0.0713
_refine_ls_R_factor_gt 0.0421
_refine_ls_shift/su_max 0.001
_refine_ls_shift/su_mean 0.000
_refine_ls_structure_factor_coef Fsqd
_refine_ls_weighting_details 'calc w=1/[\s^2^(Fo^2^)+(0.0409P)^2^+0.3342P] where P=(Fo^2^+2Fc^2^)/3'
_refine_ls_weighting_scheme calc
_refine_ls_wR_factor_gt 0.0954
_refine_ls_wR_factor_ref 0.1073
_reflns_number_gt 2481
_reflns_number_total 3651
_reflns_threshold_expression I>2\s(I)
_cod_data_source_file lh2950.cif
_cod_data_source_block I
_cod_original_sg_symbol_H-M 'P 21/n'
_cod_database_code 2224356
_cod_database_fobs_code 2224356

loop_
_symmetry_equiv_pos_as_xyz
'x, y, z'
'-x+1/2, y+1/2, -z+1/2'
'-x, -y, -z'
'x-1/2, -y-1/2, z-1/2'

loop_
_atom_site_type_symbol
_atom_site_label
_atom_site_fract_x
_atom_site_fract_y
_atom_site_fract_z
_atom_site_U_iso_or_equiv
_atom_site_adp_type
_atom_site_calc_flag
_atom_site_refinement_flags
_atom_site_occupancy
_atom_site_disorder_assembly
_atom_site_disorder_group
S S1 0.22296(5) 0.78592(4) 0.73395(3) 0.04988(15) Uani d . 1 . .
O O1 0.14310(16) 0.68075(13) 0.70635(9) 0.0702(4) Uani d . 1 . .
O O2 0.14198(15) 0.89484(12) 0.72376(10) 0.0720(4) Uani d . 1 . .
N N1 0.38527(16) 0.79318(12) 0.68134(9) 0.0455(3) Uani d . 1 . .
C C1 0.27998(18) 0.77256(14) 0.84693(10) 0.0427(4) Uani d . 1 . .
C C2 0.2929(3) 0.87099(18) 0.89914(13) 0.0658(5) Uani d . 1 . .
H H2 0.2641 0.9436 0.8760 0.079 Uiso calc R 1 . .
C C3 0.3483(3) 0.8612(2) 0.98515(15) 0.0841(7) Uani d . 1 . .
H H3 0.3569 0.9276 1.0205 0.101 Uiso calc R 1 . .
C C4 0.3908(3) 0.7554(3) 1.01939(14) 0.0809(7) Uani d . 1 . .
H H4 0.4296 0.7497 1.0777 0.097 Uiso calc R 1 . .
C C5 0.3767(2) 0.6566(2) 0.96771(14) 0.0710(6) Uani d . 1 . .
H H5 0.4048 0.5843 0.9916 0.085 Uiso calc R 1 . .
C C6 0.3209(2) 0.66398(16) 0.88051(12) 0.0528(4) Uani d . 1 . .
H H6 0.3113 0.5975 0.8454 0.063 Uiso calc R 1 . .
C C7 0.49240(18) 0.89465(14) 0.69898(10) 0.0410(4) Uani d . 1 . .
H H7 0.4309 0.9530 0.7304 0.049 Uiso calc R 1 . .
C C8 0.6390(2) 0.86509(15) 0.75812(11) 0.0507(4) Uani d . 1 . .
H H8A 0.6055 0.8330 0.8136 0.061 Uiso calc R 1 . .
H H8B 0.7026 0.8065 0.7296 0.061 Uiso calc R 1 . .
C C9 0.7397(2) 0.97408(17) 0.77604(11) 0.0579(5) Uani d . 1 . .
H H9A 0.6786 1.0303 0.8085 0.069 Uiso calc R 1 . .
H H9B 0.8340 0.9536 0.8121 0.069 Uiso calc R 1 . .
C C10 0.7892(2) 1.02824(16) 0.69050(12) 0.0547(5) Uani d . 1 . .
H H10A 0.8578 0.9744 0.6605 0.066 Uiso calc R 1 . .
H H10B 0.8495 1.0990 0.7033 0.066 Uiso calc R 1 . .
C C11 0.6449(2) 1.05710(15) 0.63070(12) 0.0550(4) Uani d . 1 . .
H H11A 0.6803 1.0871 0.5750 0.066 Uiso calc R 1 . .
H H11B 0.5828 1.1177 0.6580 0.066 Uiso calc R 1 . .
C C12 0.53986(19) 0.95047(14) 0.61323(10) 0.0457(4) Uani d . 1 . .
H H12A 0.4446 0.9735 0.5789 0.055 Uiso calc R 1 . .
H H12B 0.5971 0.8939 0.5790 0.055 Uiso calc R 1 . .
C C13 0.4471(2) 0.68754(15) 0.63861(12) 0.0542(5) Uani d . 1 . .
H H13A 0.4181 0.6195 0.6726 0.065 Uiso calc R 1 . .
H H13B 0.5627 0.6916 0.6396 0.065 Uiso calc R 1 . .
C C14 0.3849(3) 0.67214(18) 0.54449(13) 0.0760(6) Uani d . 1 . .
H H14A 0.2704 0.6677 0.5429 0.114 Uiso calc R 1 . .
H H14B 0.4273 0.6014 0.5208 0.114 Uiso calc R 1 . .
H H14C 0.4172 0.7374 0.5098 0.114 Uiso calc R 1 . .

loop_
_atom_site_aniso_label
_atom_site_aniso_U_11
_atom_site_aniso_U_22
_atom_site_aniso_U_33
_atom_site_aniso_U_12
_atom_site_aniso_U_13
_atom_site_aniso_U_23
S1 0.0385(2) 0.0606(3) 0.0500(3) -0.0046(2) -0.00434(17) 0.0147(2)
O1 0.0615(8) 0.0877(10) 0.0603(8) -0.0332(7) -0.0110(6) 0.0087(7)
O2 0.0469(7) 0.0815(10) 0.0880(10) 0.0182(7) 0.0050(7) 0.0353(8)
N1 0.0459(8) 0.0483(8) 0.0421(7) -0.0072(6) 0.0015(6) 0.0003(6)
C1 0.0378(8) 0.0476(9) 0.0431(9) -0.0015(7) 0.0050(7) 0.0043(7)
C2 0.0839(14) 0.0548(12) 0.0599(12) 0.0012(10) 0.0160(10) -0.0002(9)
C3 0.1083(19) 0.0908(18) 0.0541(13) -0.0248(15) 0.0138(12) -0.0155(12)
C4 0.0689(14) 0.131(2) 0.0427(11) -0.0152(14) -0.0031(10) 0.0049(13)
C5 0.0665(13) 0.0872(16) 0.0594(12) 0.0133(12) 0.0045(10) 0.0285(12)
C6 0.0543(10) 0.0529(11) 0.0513(10) 0.0005(9) 0.0064(8) 0.0090(8)
C7 0.0408(8) 0.0433(9) 0.0387(8) -0.0020(7) 0.0010(6) 0.0009(7)
C8 0.0509(10) 0.0581(11) 0.0422(9) -0.0051(8) -0.0066(7) 0.0079(8)
C9 0.0556(11) 0.0678(13) 0.0494(10) -0.0100(9) -0.0087(8) -0.0030(9)
C10 0.0516(10) 0.0528(11) 0.0599(11) -0.0123(8) 0.0033(8) -0.0052(8)
C11 0.0592(11) 0.0480(10) 0.0580(11) -0.0046(8) 0.0052(9) 0.0101(8)
C12 0.0456(9) 0.0512(10) 0.0399(9) -0.0009(8) -0.0014(7) 0.0087(7)
C13 0.0606(11) 0.0449(10) 0.0567(11) -0.0022(8) -0.0024(9) 0.0017(8)
C14 0.1067(18) 0.0615(13) 0.0591(12) -0.0003(12) -0.0042(12) -0.0115(10)

loop_
_atom_type_symbol
_atom_type_description
_atom_type_scat_dispersion_real
_atom_type_scat_dispersion_imag
_atom_type_scat_source
C C 0.0033 0.0016 'International Tables Vol C Tables 4.2.6.8 and 6.1.1.4'
H H 0.0000 0.0000 'International Tables Vol C Tables 4.2.6.8 and 6.1.1.4'
N N 0.0061 0.0033 'International Tables Vol C Tables 4.2.6.8 and 6.1.1.4'
O O 0.0106 0.0060 'International Tables Vol C Tables 4.2.6.8 and 6.1.1.4'
S S 0.1246 0.1234 'International Tables Vol C Tables 4.2.6.8 and 6.1.1.4'

loop_
_geom_angle_atom_site_label_1
_geom_angle_atom_site_label_2
_geom_angle_atom_site_label_3
_geom_angle_site_symmetry_1
_geom_angle_site_symmetry_3
_geom_angle
_geom_angle_publ_flag
O2 S1 O1 . . 119.34(9) ?
O2 S1 N1 . . 108.08(8) ?
O1 S1 N1 . . 107.08(8) ?
O2 S1 C1 . . 106.77(9) ?
O1 S1 C1 . . 108.29(8) ?
N1 S1 C1 . . 106.64(7) ?
C13 N1 C7 . . 119.89(13) ?
C13 N1 S1 . . 119.71(11) ?
C7 N1 S1 . . 117.98(11) ?
C2 C1 C6 . . 120.85(16) ?
C2 C1 S1 . . 119.81(14) ?
C6 C1 S1 . . 119.21(13) ?
C3 C2 C1 . . 119.6(2) ?
C3 C2 H2 . . 120.2 ?
C1 C2 H2 . . 120.2 ?
C4 C3 C2 . . 120.6(2) ?
C4 C3 H3 . . 119.7 ?
C2 C3 H3 . . 119.7 ?
C3 C4 C5 . . 120.01(19) ?
C3 C4 H4 . . 120.0 ?
C5 C4 H4 . . 120.0 ?
C4 C5 C6 . . 120.6(2) ?
C4 C5 H5 . . 119.7 ?
C6 C5 H5 . . 119.7 ?
C1 C6 C5 . . 118.32(18) ?
C1 C6 H6 . . 120.8 ?
C5 C6 H6 . . 120.8 ?
N1 C7 C12 . . 110.79(12) ?
N1 C7 C8 . . 113.40(13) ?
C12 C7 C8 . . 111.16(13) ?
N1 C7 H7 . . 107.0 ?
C12 C7 H7 . . 107.0 ?
C8 C7 H7 . . 107.0 ?
C9 C8 C7 . . 110.38(14) ?
C9 C8 H8A . . 109.6 ?
C7 C8 H8A . . 109.6 ?
C9 C8 H8B . . 109.6 ?
C7 C8 H8B . . 109.6 ?
H8A C8 H8B . . 108.1 ?
C10 C9 C8 . . 110.74(14) ?
C10 C9 H9A . . 109.5 ?
C8 C9 H9A . . 109.5 ?
C10 C9 H9B . . 109.5 ?
C8 C9 H9B . . 109.5 ?
H9A C9 H9B . . 108.1 ?
C9 C10 C11 . . 111.09(15) ?
C9 C10 H10A . . 109.4 ?
C11 C10 H10A . . 109.4 ?
C9 C10 H10B . . 109.4 ?
C11 C10 H10B . . 109.4 ?
H10A C10 H10B . . 108.0 ?
C10 C11 C12 . . 111.69(14) ?
C10 C11 H11A . . 109.3 ?
C12 C11 H11A . . 109.3 ?
C10 C11 H11B . . 109.3 ?
C12 C11 H11B . . 109.3 ?
H11A C11 H11B . . 107.9 ?
C7 C12 C11 . . 111.15(13) ?
C7 C12 H12A . . 109.4 ?
C11 C12 H12A . . 109.4 ?
C7 C12 H12B . . 109.4 ?
C11 C12 H12B . . 109.4 ?
H12A C12 H12B . . 108.0 ?
N1 C13 C14 . . 113.41(15) ?
N1 C13 H13A . . 108.9 ?
C14 C13 H13A . . 108.9 ?
N1 C13 H13B . . 108.9 ?
C14 C13 H13B . . 108.9 ?
H13A C13 H13B . . 107.7 ?
C13 C14 H14A . . 109.5 ?
C13 C14 H14B . . 109.5 ?
H14A C14 H14B . . 109.5 ?
C13 C14 H14C . . 109.5 ?
H14A C14 H14C . . 109.5 ?
H14B C14 H14C . . 109.5 ?

loop_
_geom_bond_atom_site_label_1
_geom_bond_atom_site_label_2
_geom_bond_site_symmetry_2
_geom_bond_distance
_geom_bond_publ_flag
S1 O2 . 1.4247(13) ?
S1 O1 . 1.4309(14) ?
S1 N1 . 1.6093(14) ?
S1 C1 . 1.7632(16) ?
N1 C13 . 1.476(2) ?
N1 C7 . 1.485(2) ?
C1 C2 . 1.378(2) ?
C1 C6 . 1.381(2) ?
C2 C3 . 1.368(3) ?
C2 H2 . 0.9300 ?
C3 C4 . 1.359(3) ?
C3 H3 . 0.9300 ?
C4 C5 . 1.377(3) ?
C4 H4 . 0.9300 ?
C5 C6 . 1.384(3) ?
C5 H5 . 0.9300 ?
C6 H6 . 0.9300 ?
C7 C12 . 1.516(2) ?
C7 C8 . 1.527(2) ?
C7 H7 . 0.9800 ?
C8 C9 . 1.524(2) ?
C8 H8A . 0.9700 ?
C8 H8B . 0.9700 ?
C9 C10 . 1.511(2) ?
C9 H9A . 0.9700 ?
C9 H9B . 0.9700 ?
C10 C11 . 1.515(2) ?
C10 H10A . 0.9700 ?
C10 H10B . 0.9700 ?
C11 C12 . 1.521(2) ?
C11 H11A . 0.9700 ?
C11 H11B . 0.9700 ?
C12 H12A . 0.9700 ?
C12 H12B . 0.9700 ?
C13 C14 . 1.507(3) ?
C13 H13A . 0.9700 ?
C13 H13B . 0.9700 ?
C14 H14A . 0.9600 ?
C14 H14B . 0.9600 ?
C14 H14C . 0.9600 ?

loop_
_geom_hbond_atom_site_label_D
_geom_hbond_atom_site_label_H
_geom_hbond_atom_site_label_A
_geom_hbond_site_symmetry_A
_geom_hbond_distance_DH
_geom_hbond_distance_HA
_geom_hbond_distance_DA
_geom_hbond_angle_DHA
C6 H6 O2 2_546 0.9300 2.5800 3.482(2) 163.00

loop_
_geom_torsion_atom_site_label_1
_geom_torsion_atom_site_label_2
_geom_torsion_atom_site_label_3
_geom_torsion_atom_site_label_4
_geom_torsion_site_symmetry_1
_geom_torsion_site_symmetry_2
_geom_torsion_site_symmetry_3
_geom_torsion_site_symmetry_4
_geom_torsion
_geom_torsion_publ_flag
O2 S1 N1 C13 . . . . -146.72(13) ?
O1 S1 N1 C13 . . . . -16.96(14) ?
C1 S1 N1 C13 . . . . 98.80(13) ?
O2 S1 N1 C7 . . . . 50.94(13) ?
O1 S1 N1 C7 . . . . -179.30(11) ?
C1 S1 N1 C7 . . . . -63.54(13) ?
O2 S1 C1 C2 . . . . -21.71(17) ?
O1 S1 C1 C2 . . . . -151.40(15) ?
N1 S1 C1 C2 . . . . 93.66(16) ?
O2 S1 C1 C6 . . . . 162.38(13) ?
O1 S1 C1 C6 . . . . 32.69(16) ?
N1 S1 C1 C6 . . . . -82.25(15) ?
C6 C1 C2 C3 . . . . 0.6(3) ?
S1 C1 C2 C3 . . . . -175.27(16) ?
C1 C2 C3 C4 . . . . 0.1(3) ?
C2 C3 C4 C5 . . . . -0.7(4) ?
C3 C4 C5 C6 . . . . 0.7(3) ?
C2 C1 C6 C5 . . . . -0.6(3) ?
S1 C1 C6 C5 . . . . 175.29(14) ?
C4 C5 C6 C1 . . . . -0.1(3) ?
C13 N1 C7 C12 . . . . 66.92(17) ?
S1 N1 C7 C12 . . . . -130.77(12) ?
C13 N1 C7 C8 . . . . -58.89(19) ?
S1 N1 C7 C8 . . . . 103.43(15) ?
N1 C7 C8 C9 . . . . -177.88(13) ?
C12 C7 C8 C9 . . . . 56.52(19) ?
C7 C8 C9 C10 . . . . -57.4(2) ?
C8 C9 C10 C11 . . . . 56.9(2) ?
C9 C10 C11 C12 . . . . -55.4(2) ?
N1 C7 C12 C11 . . . . 178.00(13) ?
C8 C7 C12 C11 . . . . -54.96(19) ?
C10 C11 C12 C7 . . . . 54.4(2) ?
C7 N1 C13 C14 . . . . -107.93(18) ?
S1 N1 C13 C14 . . . . 90.06(18) ?

loop_
_cod_related_entry_id
_cod_related_entry_database
_cod_related_entry_code
1 ChemSpider 2564902
